data_4511048
loop_
_publ_author_name
'Hu, Mei-Hong'
'Shen, Gui-Lan'
'Zhang, Jing-Xiang'
'Yin, Ye-Gao'
'Li, Dan'

_publ_section_title
;
 New Copper Coordination Polymers Derived fromp- ando-BIMB via Different
 Reaction Approaches: Toward the Effects of Isomeric Ligands (BIMB =
 Bis-(imidazol-1-ylmethyl)benzene)
;
_journal_issue 10
_journal_name_full 'Crystal Growth &amp; Design'
_journal_page_first 4533
_journal_paper_doi 10.1021/cg900547b
_journal_volume 9
_journal_year 2009
_chemical_formula_sum 'C16 H14 Cu2 N6'
_chemical_formula_weight 417.41
_chemical_name_systematic
; 
 ? 
;
_space_group_IT_number 61
_symmetry_cell_setting orthorhombic
_symmetry_space_group_name_Hall '-P 2ac 2ab'
_symmetry_space_group_name_H-M 'P b c a'
_atom_sites_solution_hydrogens geom
_atom_sites_solution_primary direct
_atom_sites_solution_secondary difmap
_audit_creation_method SHELXL-97
_cell_angle_alpha 90.00
_cell_angle_beta 90.00
_cell_angle_gamma 90.00
_cell_formula_units_Z 8
_cell_length_a 14.5596(10)
_cell_length_b 13.1840(9)
_cell_length_c 17.4423(13)
_cell_measurement_temperature 273(2)
_cell_volume 3348.1(4)
_computing_cell_refinement 'Bruker SMART'
_computing_data_collection 'Bruker SMART'
_computing_data_reduction 'Bruker SAINT'
_computing_molecular_graphics 'Bruker SHELXTL'
_computing_publication_material 'Bruker SHELXTL'
_computing_structure_refinement 'SHELXL-97 (Sheldrick, 1997)'
_computing_structure_solution 'SHELXS-97 (Sheldrick, 1990)'
_diffrn_ambient_temperature 273(2)
_diffrn_measured_fraction_theta_full 0.990
_diffrn_measured_fraction_theta_max 0.990
_diffrn_measurement_device_type 'Bruker Apex CCD'
_diffrn_measurement_method '/w scan'
_diffrn_radiation_monochromator graphite
_diffrn_radiation_source 'fine-focus sealed tube'
_diffrn_radiation_type MoK\a
_diffrn_radiation_wavelength 0.71073
_diffrn_reflns_av_R_equivalents 0.0367
_diffrn_reflns_av_sigmaI/netI 0.0306
_diffrn_reflns_limit_h_max 19
_diffrn_reflns_limit_h_min -17
_diffrn_reflns_limit_k_max 17
_diffrn_reflns_limit_k_min -14
_diffrn_reflns_limit_l_max 21
_diffrn_reflns_limit_l_min -23
_diffrn_reflns_number 21543
_diffrn_reflns_theta_full 28.33
_diffrn_reflns_theta_max 28.33
_diffrn_reflns_theta_min 2.34
_exptl_absorpt_coefficient_mu 2.550
_exptl_absorpt_correction_T_max 0.7495
_exptl_absorpt_correction_T_min 0.6568
_exptl_absorpt_process_details SADABS
_exptl_crystal_colour Yellowy
_exptl_crystal_density_diffrn 1.656
_exptl_crystal_density_method 'not measured'
_exptl_crystal_description block
_exptl_crystal_F_000 1680
_exptl_crystal_size_max 0.18
_exptl_crystal_size_mid 0.17
_exptl_crystal_size_min 0.12
_refine_diff_density_max 0.325
_refine_diff_density_min -0.291
_refine_diff_density_rms 0.080
_refine_ls_extinction_method none
_refine_ls_goodness_of_fit_ref 1.039
_refine_ls_hydrogen_treatment mixed
_refine_ls_matrix_type full
_refine_ls_number_parameters 217
_refine_ls_number_reflns 4134
_refine_ls_number_restraints 0
_refine_ls_restrained_S_all 1.039
_refine_ls_R_factor_all 0.0474
_refine_ls_R_factor_gt 0.0329
_refine_ls_shift/su_max 0.001
_refine_ls_shift/su_mean 0.000
_refine_ls_structure_factor_coef Fsqd
_refine_ls_weighting_details 'calc w=1/[\s^2^(Fo^2^)+(0.0410P)^2^+0.6510P] where P=(Fo^2^+2Fc^2^)/3'
_refine_ls_weighting_scheme calc
_refine_ls_wR_factor_gt 0.0766
_refine_ls_wR_factor_ref 0.0823
_reflns_number_gt 3239
_reflns_number_total 4134
_reflns_threshold_expression >2sigma(I)
_cod_data_source_file cg900547b_si_002.cif
_cod_data_source_block complex2
_cod_depositor_comments
;
The following automatic conversions were performed:

'_symmetry_cell_setting' value 'Orthorhombic' changed to
'orthorhombic' according to
/usr/data/users/saulius/automatic-downloads/retrospective/ACS/lib/dictionaries/cif_core.dic
dictionary named 'cif_core.dic' version 2.4.2 from 2011-04-26.

Automatic conversion script
Id: cif_fix_values 2281 2013-09-26 08:29:07Z andrius 
;
_cod_original_sg_symbol_H-M Pbca
_cod_database_code 4511048

loop_
_symmetry_equiv_pos_as_xyz
'x, y, z'
'-x+1/2, -y, z+1/2'
'-x, y+1/2, -z+1/2'
'x+1/2, -y+1/2, -z'
'-x, -y, -z'
'x-1/2, y, -z-1/2'
'x, -y-1/2, z-1/2'
'-x-1/2, y-1/2, z'

loop_
_atom_site_label
_atom_site_type_symbol
_atom_site_fract_x
_atom_site_fract_y
_atom_site_fract_z
_atom_site_U_iso_or_equiv
_atom_site_adp_type
_atom_site_occupancy
_atom_site_symmetry_multiplicity
_atom_site_calc_flag
_atom_site_refinement_flags
Cu1 Cu 0.01863(2) 1.05461(2) 0.056892(16) 0.03553(9) Uani 1 1 d .
Cu2 Cu 0.202463(19) 0.75978(2) 0.106139(17) 0.03840(10) Uani 1 1 d .
N1 N 0.11821(14) 0.84269(15) 0.05097(11) 0.0399(5) Uani 1 1 d .
N4 N 0.16669(14) 0.75575(14) 0.21904(11) 0.0391(4) Uani 1 1 d .
N2 N -0.04446(13) 1.00493(14) 0.15404(10) 0.0341(4) Uani 1 1 d .
C1 C 0.06789(15) 0.89401(17) 0.01957(13) 0.0331(5) Uani 1 1 d .
C2 C 0.14541(19) 0.9540(2) 0.43871(15) 0.0467(6) Uani 1 1 d .
H2 H 0.1840 0.8992 0.4479 0.056 Uiso 1 1 calc R
N5 N 0.09648(13) 0.78585(13) 0.32827(11) 0.0347(4) Uani 1 1 d .
N3 N -0.08666(13) 0.99052(14) 0.27452(10) 0.0363(4) Uani 1 1 d .
C3 C 0.09853(16) 0.80373(17) 0.25276(13) 0.0376(5) Uani 1 1 d .
H3 H 0.0568 0.8451 0.2272 0.045 Uiso 1 1 calc R
C4 C 0.00196(17) 1.02042(18) 0.39268(12) 0.0362(5) Uani 1 1 d .
C5 C 0.06031(16) 0.93758(17) 0.40521(12) 0.0340(5) Uani 1 1 d .
C6 C 0.21094(16) 0.70432(18) 0.27696(15) 0.0407(5) Uani 1 1 d .
H6 H 0.2623 0.6633 0.2707 0.049 Uiso 1 1 calc R
C7 C -0.11539(18) 0.9378(2) 0.15919(15) 0.0482(6) Uani 1 1 d .
H7 H -0.1416 0.9037 0.1180 0.058 Uiso 1 1 calc R
C8 C 0.03327(17) 0.83040(18) 0.38396(13) 0.0391(5) Uani 1 1 d .
H8A H 0.0324 0.7888 0.4298 0.047 Uiso 1 1 calc R
H8B H -0.0283 0.8308 0.3626 0.047 Uiso 1 1 calc R
C9 C 0.16852(18) 0.72253(18) 0.34402(15) 0.0416(6) Uani 1 1 d .
H9 H 0.1849 0.6970 0.3918 0.050 Uiso 1 1 calc R
C10 C 0.0330(2) 1.1169(2) 0.41320(15) 0.0516(7) Uani 1 1 d .
H10 H -0.0046 1.1728 0.4046 0.062 Uiso 1 1 calc R
C11 C -0.02932(15) 1.03543(17) 0.22430(12) 0.0333(5) Uani 1 1 d .
H11 H 0.0155 1.0823 0.2379 0.040 Uiso 1 1 calc R
C12 C 0.1738(2) 1.0502(3) 0.45865(17) 0.0610(8) Uani 1 1 d .
H12 H 0.2312 1.0599 0.4808 0.073 Uiso 1 1 calc R
C13 C -0.14188(19) 0.9284(2) 0.23259(16) 0.0518(7) Uani 1 1 d .
H13 H -0.1888 0.8873 0.2512 0.062 Uiso 1 1 calc R
C14 C -0.09172(17) 1.0088(2) 0.35734(13) 0.0435(6) Uani 1 1 d .
H14A H -0.1233 0.9526 0.3817 0.052 Uiso 1 1 calc R
H14B H -0.1272 1.0698 0.3667 0.052 Uiso 1 1 calc R
C15 C 0.1175(2) 1.1310(2) 0.44572(16) 0.0635(9) Uani 1 1 d .
H15 H 0.1366 1.1960 0.4591 0.076 Uiso 1 1 calc R
C16 C 0.30694(16) 0.67982(18) 0.08823(14) 0.0388(5) Uani 1 1 d .
N6 N 0.37079(16) 0.63101(16) 0.07885(14) 0.0501(5) Uani 1 1 d .

loop_
_atom_site_aniso_label
_atom_site_aniso_U_11
_atom_site_aniso_U_22
_atom_site_aniso_U_33
_atom_site_aniso_U_23
_atom_site_aniso_U_13
_atom_site_aniso_U_12
Cu1 0.03753(17) 0.03761(17) 0.03146(16) 0.00011(12) -0.00280(11) -0.00483(11)
Cu2 0.03521(16) 0.03668(17) 0.04332(19) 0.00233(12) 0.00169(12) 0.00778(12)
N1 0.0401(11) 0.0416(11) 0.0380(11) -0.0009(9) 0.0026(9) 0.0067(9)
N4 0.0421(11) 0.0380(10) 0.0373(11) 0.0014(8) 0.0008(9) 0.0099(8)
N2 0.0363(10) 0.0368(10) 0.0292(10) 0.0001(8) -0.0006(8) -0.0010(8)
C1 0.0303(11) 0.0381(12) 0.0309(12) 0.0021(9) 0.0001(9) 0.0023(10)
C2 0.0427(14) 0.0573(16) 0.0401(14) 0.0000(12) 0.0033(11) -0.0031(12)
N5 0.0402(11) 0.0303(9) 0.0336(10) 0.0029(8) 0.0026(8) 0.0023(8)
N3 0.0365(10) 0.0425(10) 0.0299(10) 0.0032(8) 0.0023(8) 0.0014(9)
C3 0.0416(13) 0.0363(12) 0.0349(12) 0.0012(10) -0.0024(10) 0.0083(10)
C4 0.0485(14) 0.0392(12) 0.0208(10) 0.0003(9) 0.0087(9) 0.0028(10)
C5 0.0396(12) 0.0382(12) 0.0240(11) 0.0000(9) 0.0068(9) -0.0023(10)
C6 0.0383(13) 0.0355(12) 0.0482(15) 0.0059(11) -0.0028(11) 0.0097(10)
C7 0.0473(15) 0.0587(16) 0.0386(14) -0.0063(12) -0.0040(11) -0.0169(12)
C8 0.0419(13) 0.0380(12) 0.0374(13) 0.0040(10) 0.0099(10) -0.0004(10)
C9 0.0460(14) 0.0395(13) 0.0393(14) 0.0094(10) -0.0033(11) 0.0065(11)
C10 0.082(2) 0.0360(13) 0.0363(14) -0.0045(11) 0.0137(14) -0.0004(13)
C11 0.0361(12) 0.0331(11) 0.0308(12) 0.0011(9) -0.0008(9) 0.0002(9)
C12 0.0555(18) 0.085(2) 0.0430(16) -0.0128(15) 0.0056(13) -0.0299(17)
C13 0.0475(15) 0.0601(16) 0.0477(16) 0.0036(13) 0.0026(12) -0.0197(13)
C14 0.0459(14) 0.0547(15) 0.0299(12) 0.0028(11) 0.0083(10) 0.0133(12)
C15 0.091(2) 0.0545(17) 0.0450(17) -0.0181(13) 0.0180(16) -0.0293(17)
C16 0.0345(12) 0.0402(13) 0.0418(13) 0.0027(10) 0.0082(10) 0.0118(10)
N6 0.0512(13) 0.0460(12) 0.0530(14) 0.0005(10) 0.0084(10) 0.0055(10)

loop_
_atom_type_symbol
_atom_type_description
_atom_type_scat_dispersion_real
_atom_type_scat_dispersion_imag
_atom_type_scat_source
C C 0.0033 0.0016 'International Tables Vol C Tables 4.2.6.8 and 6.1.1.4'
H H 0.0000 0.0000 'International Tables Vol C Tables 4.2.6.8 and 6.1.1.4'
N N 0.0061 0.0033 'International Tables Vol C Tables 4.2.6.8 and 6.1.1.4'
Cu Cu 0.3201 1.2651 'International Tables Vol C Tables 4.2.6.8 and 6.1.1.4'

loop_
_geom_angle_atom_site_label_1
_geom_angle_atom_site_label_2
_geom_angle_atom_site_label_3
_geom_angle
_geom_angle_site_symmetry_1
_geom_angle_site_symmetry_3
N6 Cu1 C1 119.34(9) 8_665 5_575
N6 Cu1 N2 112.20(9) 8_665 .
C1 Cu1 N2 112.85(8) 5_575 .
N6 Cu1 C1 105.79(9) 8_665 .
C1 Cu1 C1 108.83(7) 5_575 .
N2 Cu1 C1 94.54(8) . .
N6 Cu1 Cu1 129.34(7) 8_665 5_575
C1 Cu1 Cu1 61.35(7) 5_575 5_575
N2 Cu1 Cu1 112.08(6) . 5_575
C1 Cu1 Cu1 47.48(6) . 5_575
C16 Cu2 N1 139.50(10) . .
C16 Cu2 N4 110.69(9) . .
N1 Cu2 N4 109.80(8) . .
C1 N1 Cu2 178.2(2) . .
C3 N4 C6 105.2(2) . .
C3 N4 Cu2 127.76(16) . .
C6 N4 Cu2 127.04(16) . .
C11 N2 C7 105.4(2) . .
C11 N2 Cu1 127.21(16) . .
C7 N2 Cu1 127.28(16) . .
N1 C1 Cu1 161.6(2) . 5_575
N1 C1 Cu1 127.19(18) . .
Cu1 C1 Cu1 71.17(7) 5_575 .
C12 C2 C5 121.2(3) . .
C3 N5 C9 106.73(19) . .
C3 N5 C8 126.68(19) . .
C9 N5 C8 126.5(2) . .
C11 N3 C13 106.33(19) . .
C11 N3 C14 126.8(2) . .
C13 N3 C14 126.8(2) . .
N4 C3 N5 111.8(2) . .
C10 C4 C5 118.3(2) . .
C10 C4 C14 119.4(2) . .
C5 C4 C14 122.3(2) . .
C2 C5 C4 119.0(2) . .
C2 C5 C8 118.8(2) . .
C4 C5 C8 122.1(2) . .
C9 C6 N4 109.6(2) . .
C13 C7 N2 109.9(2) . .
N5 C8 C5 111.98(18) . .
C6 C9 N5 106.7(2) . .
C15 C10 C4 121.4(3) . .
N2 C11 N3 111.7(2) . .
C15 C12 C2 119.8(3) . .
C7 C13 N3 106.7(2) . .
N3 C14 C4 112.01(19) . .
C12 C15 C10 120.2(3) . .
N6 C16 Cu2 178.6(2) . .
C16 N6 Cu1 175.9(2) . 8_655

loop_
_geom_bond_atom_site_label_1
_geom_bond_atom_site_label_2
_geom_bond_distance
_geom_bond_site_symmetry_2
Cu1 N6 1.937(2) 8_665
Cu1 C1 1.956(2) 5_575
Cu1 N2 2.0357(19) .
Cu1 C1 2.328(2) .
Cu1 Cu1 2.5113(6) 5_575
Cu2 C16 1.877(2) .
Cu2 N1 1.904(2) .
Cu2 N4 2.038(2) .
N1 C1 1.138(3) .
N4 C3 1.316(3) .
N4 C6 1.377(3) .
N2 C11 1.308(3) .
N2 C7 1.363(3) .
C1 Cu1 1.956(2) 5_575
C2 C12 1.378(4) .
C2 C5 1.387(4) .
N5 C3 1.338(3) .
N5 C9 1.368(3) .
N5 C8 1.461(3) .
N3 C11 1.347(3) .
N3 C13 1.361(3) .
N3 C14 1.466(3) .
C4 C10 1.397(4) .
C4 C5 1.401(3) .
C4 C14 1.505(3) .
C5 C8 1.513(3) .
C6 C9 1.344(4) .
C7 C13 1.343(4) .
C10 C15 1.367(4) .
C12 C15 1.364(5) .
C16 N6 1.142(3) .
N6 Cu1 1.937(2) 8_655
